data_4106379
loop_
_publ_author_name
'Loi H. Do'
'Stephen J. Lippard'

_publ_section_title
;
 Toward Functional Carboxylate-Bridged Diiron Protein Mimics: Achieving
 Structural Stability and Conformational Flexibility Using a Macrocylic
 Ligand Framework
;
_journal_name_full 'Journal of the American Chemical Society'
_journal_page_first 10568
_journal_page_last 10581
_journal_paper_doi 10.1021/ja2021312
_journal_volume 133
_journal_year 2011
_chemical_formula_sum 'C172 H148 Fe4 N4 O20 S2'
_chemical_formula_weight 2878.46
_chemical_name_systematic
;
 ?
;
_space_group_IT_number 2
_symmetry_cell_setting triclinic
_symmetry_space_group_name_Hall '-P 1'
_symmetry_space_group_name_H-M 'P -1'
_atom_sites_solution_hydrogens geom
_atom_sites_solution_primary direct
_atom_sites_solution_secondary difmap
_audit_creation_method SHELXL-97
_cell_angle_alpha 66.3850(10)
_cell_angle_beta 69.7520(10)
_cell_angle_gamma 64.3010(10)
_cell_formula_units_Z 1
_cell_length_a 14.2464(8)
_cell_length_b 15.8784(9)
_cell_length_c 19.3834(11)
_cell_measurement_reflns_used 9742
_cell_measurement_temperature 110(2)
_cell_measurement_theta_max 26.49
_cell_measurement_theta_min 2.19
_cell_volume 3540.4(3)
_computing_cell_refinement 'Bruker SMART'
_computing_data_collection 'Bruker SMART'
_computing_data_reduction 'Bruker SAINT'
_computing_molecular_graphics 'Bruker SHELXTL'
_computing_publication_material 'Bruker SHELXTL'
_computing_structure_refinement 'SHELXL-97 (Sheldrick, 1997)'
_computing_structure_solution 'SHELXS-97 (Sheldrick, 1990)'
_diffrn_ambient_temperature 110(2)
_diffrn_measured_fraction_theta_full 0.998
_diffrn_measured_fraction_theta_max 0.998
_diffrn_measurement_device_type 'CCD area detector'
_diffrn_measurement_method 'phi and omega scans'
_diffrn_radiation_monochromator graphite
_diffrn_radiation_source 'fine-focus sealed tube'
_diffrn_radiation_type MoK\a
_diffrn_radiation_wavelength 0.71073
_diffrn_reflns_av_R_equivalents 0.0677
_diffrn_reflns_av_sigmaI/netI 0.0670
_diffrn_reflns_limit_h_max 16
_diffrn_reflns_limit_h_min -16
_diffrn_reflns_limit_k_max 18
_diffrn_reflns_limit_k_min -18
_diffrn_reflns_limit_l_max 23
_diffrn_reflns_limit_l_min -22
_diffrn_reflns_number 50303
_diffrn_reflns_theta_full 25.03
_diffrn_reflns_theta_max 25.03
_diffrn_reflns_theta_min 1.17
_exptl_absorpt_coefficient_mu 0.503
_exptl_absorpt_correction_T_max 0.9656
_exptl_absorpt_correction_T_min 0.9329
_exptl_absorpt_correction_type empirical
_exptl_absorpt_process_details SADABS
_exptl_crystal_colour red
_exptl_crystal_density_diffrn 1.350
_exptl_crystal_description block
_exptl_crystal_F_000 1504
_exptl_crystal_size_max 0.14
_exptl_crystal_size_mid 0.08
_exptl_crystal_size_min 0.07
_refine_diff_density_max 1.833
_refine_diff_density_min -0.884
_refine_diff_density_rms 0.099
_refine_ls_goodness_of_fit_ref 1.079
_refine_ls_hydrogen_treatment mixed
_refine_ls_matrix_type full
_refine_ls_number_parameters 892
_refine_ls_number_reflns 12460
_refine_ls_number_restraints 18
_refine_ls_restrained_S_all 1.091
_refine_ls_R_factor_all 0.0770
_refine_ls_R_factor_gt 0.0520
_refine_ls_shift/su_max 0.001
_refine_ls_shift/su_mean 0.000
_refine_ls_structure_factor_coef Fsqd
_refine_ls_weighting_details 'calc w=1/[\s^2^(Fo^2^)+(0.0668P)^2^+1.6979P] where P=(Fo^2^+2Fc^2^)/3'
_refine_ls_weighting_scheme calc
_refine_ls_wR_factor_gt 0.1198
_refine_ls_wR_factor_ref 0.1303
_reflns_number_gt 9814
_reflns_number_total 12460
_reflns_threshold_expression >2sigma(I)
_cod_data_source_file ja2021312_si_002_5.cif
_cod_data_source_block Compound_5
_cod_database_code 4106379

loop_
_symmetry_equiv_pos_as_xyz
'x, y, z'
'-x, -y, -z'

loop_
_atom_site_label
_atom_site_type_symbol
_atom_site_fract_x
_atom_site_fract_y
_atom_site_fract_z
_atom_site_U_iso_or_equiv
_atom_site_adp_type
_atom_site_occupancy
_atom_site_symmetry_multiplicity
_atom_site_calc_flag
_atom_site_refinement_flags
Fe1 Fe 0.58547(3) 0.04998(3) 0.36854(2) 0.01116(11) Uani 1 1 d .
Fe2 Fe 0.36619(3) 0.02791(3) 0.43153(2) 0.01140(11) Uani 1 1 d .
N1 N 0.62155(17) 0.18430(17) 0.32268(14) 0.0134(5) Uani 1 1 d .
N2 N 0.20021(18) 0.13390(17) 0.44579(14) 0.0148(5) Uani 1 1 d .
O1 O 0.72468(14) -0.00049(14) 0.31005(11) 0.0142(4) Uani 1 1 d .
O2 O 0.30314(14) -0.05817(14) 0.43437(11) 0.0141(4) Uani 1 1 d .
O3 O 0.22577(16) 0.53331(15) 0.41349(14) 0.0258(5) Uani 1 1 d .
O4 O 0.26636(16) 0.47724(15) 0.30013(12) 0.0222(5) Uani 1 1 d .
O5 O 0.64766(17) -0.25261(17) 0.35064(13) 0.0274(5) Uani 1 1 d .
O6 O 0.52809(15) 0.09967(14) 0.27115(11) 0.0163(4) Uani 1 1 d .
O7 O 0.36525(15) 0.08906(14) 0.31499(11) 0.0159(4) Uani 1 1 d .
O8 O 0.52172(15) -0.05778(15) 0.41305(12) 0.0147(4) Uani 1 1 d D
O9 O 0.43926(15) 0.11728(15) 0.42108(12) 0.0133(4) Uani 1 1 d D
O10 O 0.65260(15) 0.00947(15) 0.45593(12) 0.0145(4) Uani 1 1 d D
S1 S 0.26699(5) 0.45503(5) 0.37983(5) 0.01830(18) Uani 1 1 d .
C1 C 0.7530(3) -0.3200(3) 0.3506(2) 0.0326(9) Uani 1 1 d .
H1A H 0.7615 -0.3736 0.3326 0.039 Uiso 1 1 calc R
H1B H 0.7642 -0.3490 0.4040 0.039 Uiso 1 1 calc R
C2 C 0.8381(3) -0.2753(2) 0.30025(19) 0.0239(7) Uani 1 1 d .
C3 C 0.9446(3) -0.3352(2) 0.2876(2) 0.0293(8) Uani 1 1 d .
H3B H 0.9631 -0.4044 0.3058 0.035 Uiso 1 1 calc R
C4 C 1.0235(3) -0.2938(2) 0.2483(2) 0.0312(8) Uani 1 1 d .
H4B H 1.0960 -0.3348 0.2399 0.037 Uiso 1 1 calc R
C5 C 0.9973(2) -0.1930(2) 0.22121(19) 0.0245(7) Uani 1 1 d .
H5A H 1.0521 -0.1654 0.1957 0.029 Uiso 1 1 calc R
C6 C 0.8907(2) -0.1317(2) 0.23117(17) 0.0176(6) Uani 1 1 d .
C7 C 0.8123(2) -0.1753(2) 0.27125(17) 0.0187(7) Uani 1 1 d .
H7A H 0.7395 -0.1347 0.2786 0.022 Uiso 1 1 calc R
C8 C 0.8620(2) -0.0237(2) 0.20001(17) 0.0156(6) Uani 1 1 d .
C9 C 0.7770(2) 0.0388(2) 0.24213(16) 0.0133(6) Uani 1 1 d .
C10 C 0.7561(2) 0.1409(2) 0.21205(17) 0.0143(6) Uani 1 1 d .
C11 C 0.8174(2) 0.1798(2) 0.14074(17) 0.0176(6) Uani 1 1 d .
H11A H 0.8021 0.2485 0.1209 0.021 Uiso 1 1 calc R
C12 C 0.8990(2) 0.1198(2) 0.09939(17) 0.0183(7) Uani 1 1 d .
C13 C 0.9193(2) 0.0189(2) 0.13035(17) 0.0180(7) Uani 1 1 d .
H13A H 0.9753 -0.0228 0.1022 0.022 Uiso 1 1 calc R
C14 C 0.9669(2) 0.1605(2) 0.02360(18) 0.0243(7) Uani 1 1 d .
H14A H 0.9383 0.2322 0.0085 0.036 Uiso 1 1 calc R
H14B H 0.9660 0.1379 -0.0163 0.036 Uiso 1 1 calc R
H14C H 1.0403 0.1376 0.0297 0.036 Uiso 1 1 calc R
C15 C 0.6824(2) 0.2077(2) 0.25616(17) 0.0154(6) Uani 1 1 d .
H15A H 0.6784 0.2741 0.2345 0.018 Uiso 1 1 calc R
C16 C 0.5604(2) 0.2552(2) 0.36382(16) 0.0131(6) Uani 1 1 d .
C17 C 0.4637(2) 0.3244(2) 0.34602(17) 0.0140(6) Uani 1 1 d .
H17A H 0.4428 0.3318 0.3018 0.017 Uiso 1 1 calc R
C18 C 0.3983(2) 0.3825(2) 0.39418(17) 0.0160(6) Uani 1 1 d .
C19 C 0.4284(2) 0.3753(2) 0.45793(17) 0.0173(7) Uani 1 1 d .
H19A H 0.3826 0.4156 0.4902 0.021 Uiso 1 1 calc R
C20 C 0.5262(2) 0.3082(2) 0.47350(18) 0.0186(7) Uani 1 1 d .
H20A H 0.5490 0.3038 0.5158 0.022 Uiso 1 1 calc R
C21 C 0.5913(2) 0.2471(2) 0.42757(17) 0.0165(6) Uani 1 1 d .
H21A H 0.6573 0.1996 0.4397 0.020 Uiso 1 1 calc R
C22 C 0.6076(2) -0.2349(2) 0.28532(18) 0.0224(7) Uani 1 1 d .
H22A H 0.6586 -0.2796 0.2545 0.027 Uiso 1 1 calc R
H22B H 0.5968 -0.1666 0.2519 0.027 Uiso 1 1 calc R
C23 C 0.5035(2) -0.2529(2) 0.31678(17) 0.0191(7) Uani 1 1 d .
C24 C 0.5005(3) -0.3467(2) 0.3385(2) 0.0259(7) Uani 1 1 d .
H24A H 0.5642 -0.3993 0.3293 0.031 Uiso 1 1 calc R
C25 C 0.4048(3) -0.3635(2) 0.3736(2) 0.0265(8) Uani 1 1 d .
H25A H 0.4028 -0.4274 0.3875 0.032 Uiso 1 1 calc R
C26 C 0.3116(2) -0.2871(2) 0.38841(18) 0.0219(7) Uani 1 1 d .
H26A H 0.2463 -0.2992 0.4126 0.026 Uiso 1 1 calc R
C27 C 0.3133(2) -0.1932(2) 0.36815(17) 0.0170(6) Uani 1 1 d .
C28 C 0.4102(2) -0.1775(2) 0.33171(17) 0.0178(6) Uani 1 1 d .
H28A H 0.4122 -0.1135 0.3168 0.021 Uiso 1 1 calc R
C29 C 0.2150(2) -0.1100(2) 0.38292(17) 0.0166(6) Uani 1 1 d .
C30 C 0.1215(2) -0.0944(2) 0.36408(17) 0.0192(7) Uani 1 1 d .
H30A H 0.1209 -0.1400 0.3443 0.023 Uiso 1 1 calc R
C31 C 0.0287(2) -0.0146(2) 0.37311(18) 0.0212(7) Uani 1 1 d .
C32 C 0.0322(2) 0.0516(2) 0.40059(18) 0.0206(7) Uani 1 1 d .
H32A H -0.0303 0.1061 0.4078 0.025 Uiso 1 1 calc R
C33 C 0.1251(2) 0.0409(2) 0.41825(17) 0.0165(6) Uani 1 1 d .
C34 C 0.2170(2) -0.0418(2) 0.41191(17) 0.0150(6) Uani 1 1 d .
C35 C -0.0692(3) 0.0043(3) 0.3474(2) 0.0301(8) Uani 1 1 d .
H35A H -0.1326 0.0413 0.3780 0.045 Uiso 1 1 calc R
H35B H -0.0749 -0.0582 0.3548 0.045 Uiso 1 1 calc R
H35C H -0.0636 0.0421 0.2928 0.045 Uiso 1 1 calc R
C36 C 0.1211(2) 0.1201(2) 0.43854(17) 0.0155(6) Uani 1 1 d .
H36A H 0.0528 0.1679 0.4477 0.019 Uiso 1 1 calc R
C37 C 0.1715(2) 0.2219(2) 0.46442(17) 0.0157(6) Uani 1 1 d .
C38 C 0.0858(2) 0.2460(2) 0.52431(19) 0.0213(7) Uani 1 1 d .
H38A H 0.0476 0.2023 0.5547 0.026 Uiso 1 1 calc R
C39 C 0.0563(2) 0.3329(2) 0.53976(19) 0.0243(7) Uani 1 1 d .
H39A H -0.0028 0.3491 0.5801 0.029 Uiso 1 1 calc R
C40 C 0.1122(2) 0.3966(2) 0.49673(19) 0.0227(7) Uani 1 1 d .
H40A H 0.0934 0.4556 0.5080 0.027 Uiso 1 1 calc R
C41 C 0.1968(2) 0.3725(2) 0.43656(18) 0.0167(6) Uani 1 1 d .
C42 C 0.2275(2) 0.2855(2) 0.42007(17) 0.0156(6) Uani 1 1 d .
H42A H 0.2858 0.2700 0.3792 0.019 Uiso 1 1 calc R
C43 C 0.4411(2) 0.1076(2) 0.26130(17) 0.0146(6) Uani 1 1 d .
C44 C 0.4323(2) 0.1436(2) 0.17520(17) 0.0151(6) Uani 1 1 d .
C45 C 0.4633(2) 0.2364(2) 0.14044(17) 0.0159(6) Uani 1 1 d .
C46 C 0.5397(2) 0.2528(2) 0.07343(17) 0.0195(7) Uani 1 1 d .
H46A H 0.5750 0.2062 0.0456 0.023 Uiso 1 1 calc R
C47 C 0.5647(3) 0.3379(2) 0.04706(19) 0.0245(7) Uani 1 1 d .
H47A H 0.6170 0.3485 0.0013 0.029 Uiso 1 1 calc R
C48 C 0.5146(2) 0.4066(2) 0.08658(19) 0.0230(7) Uani 1 1 d .
H48A H 0.5342 0.4630 0.0694 0.028 Uiso 1 1 calc R
C49 C 0.4351(2) 0.3927(2) 0.15187(18) 0.0201(7) Uani 1 1 d .
H49A H 0.3980 0.4407 0.1784 0.024 Uiso 1 1 calc R
C50 C 0.4101(2) 0.3084(2) 0.17797(17) 0.0180(7) Uani 1 1 d .
H50A H 0.3556 0.2994 0.2225 0.022 Uiso 1 1 calc R
C51 C 0.3191(2) 0.1697(2) 0.16479(17) 0.0159(6) Uani 1 1 d .
C52 C 0.2765(2) 0.2531(2) 0.10803(18) 0.0217(7) Uani 1 1 d .
H52A H 0.3145 0.2972 0.0793 0.026 Uiso 1 1 calc R
C53 C 0.1793(3) 0.2734(2) 0.0924(2) 0.0280(8) Uani 1 1 d .
H53A H 0.1510 0.3317 0.0541 0.034 Uiso 1 1 calc R
C54 C 0.1238(3) 0.2090(2) 0.1324(2) 0.0269(8) Uani 1 1 d .
H54A H 0.0585 0.2217 0.1208 0.032 Uiso 1 1 calc R
C55 C 0.1648(2) 0.1257(2) 0.18947(19) 0.0247(7) Uani 1 1 d .
H55A H 0.1268 0.0815 0.2177 0.030 Uiso 1 1 calc R
C56 C 0.2610(2) 0.1063(2) 0.20578(18) 0.0213(7) Uani 1 1 d .
H56A H 0.2877 0.0491 0.2454 0.026 Uiso 1 1 calc R
C57 C 0.5129(2) 0.0589(2) 0.14023(17) 0.0169(6) Uani 1 1 d .
C58 C 0.6220(2) 0.0267(2) 0.13886(17) 0.0187(7) Uani 1 1 d .
H58A H 0.6466 0.0576 0.1585 0.022 Uiso 1 1 calc R
C59 C 0.6943(2) -0.0495(2) 0.10933(18) 0.0213(7) Uani 1 1 d .
H59A H 0.7677 -0.0702 0.1091 0.026 Uiso 1 1 calc R
C60 C 0.6605(3) -0.0959(2) 0.08008(19) 0.0256(7) Uani 1 1 d .
H60A H 0.7101 -0.1481 0.0598 0.031 Uiso 1 1 calc R
C61 C 0.5539(3) -0.0650(3) 0.0811(2) 0.0302(8) Uani 1 1 d .
H61A H 0.5298 -0.0966 0.0618 0.036 Uiso 1 1 calc R
C62 C 0.4809(3) 0.0121(2) 0.11000(19) 0.0248(7) Uani 1 1 d .
H62A H 0.4078 0.0332 0.1091 0.030 Uiso 1 1 calc R
C100 C 0.2307(3) 0.5283(3) 0.0440(2) 0.0320(8) Uani 1 1 d .
H10B H 0.3039 0.5106 0.0431 0.038 Uiso 1 1 calc R
C101 C 0.1557(3) 0.5378(3) 0.1112(2) 0.0354(9) Uani 1 1 d .
H10C H 0.1773 0.5268 0.1562 0.042 Uiso 1 1 calc R
C102 C 0.0492(3) 0.5634(3) 0.1126(2) 0.0366(9) Uani 1 1 d .
H10D H -0.0027 0.5702 0.1585 0.044 Uiso 1 1 calc R
C103 C 0.0183(3) 0.5789(3) 0.0472(2) 0.0352(9) Uani 1 1 d .
H10E H -0.0547 0.5959 0.0483 0.042 Uiso 1 1 calc R
C104 C 0.0932(3) 0.5699(3) -0.0199(2) 0.0307(8) Uani 1 1 d .
H10F H 0.0716 0.5811 -0.0649 0.037 Uiso 1 1 calc R
C105 C 0.1998(3) 0.5445(2) -0.0215(2) 0.0286(8) Uani 1 1 d .
H10G H 0.2514 0.5382 -0.0676 0.034 Uiso 1 1 calc R
C200 C 0.7236(3) 0.2785(3) 0.8493(2) 0.0440(10) Uani 1 1 d .
H20B H 0.7119 0.3467 0.8311 0.053 Uiso 1 1 calc R
C201 C 0.6995(3) 0.2363(3) 0.8104(2) 0.0473(11) Uani 1 1 d .
H20C H 0.6715 0.2756 0.7653 0.057 Uiso 1 1 calc R
C202 C 0.7159(3) 0.1377(3) 0.8370(2) 0.0482(11) Uani 1 1 d .
H20D H 0.6996 0.1090 0.8100 0.058 Uiso 1 1 calc R
C203 C 0.7558(3) 0.0810(3) 0.9022(2) 0.0436(10) Uani 1 1 d .
H20E H 0.7668 0.0129 0.9208 0.052 Uiso 1 1 calc R
C204 C 0.7798(3) 0.1228(3) 0.9410(2) 0.0384(10) Uani 1 1 d .
H20F H 0.8072 0.0834 0.9864 0.046 Uiso 1 1 calc R
C205 C 0.7646(3) 0.2211(3) 0.9145(2) 0.0392(10) Uani 1 1 d .
H20G H 0.7823 0.2493 0.9411 0.047 Uiso 1 1 calc R
C300 C 0.9774(4) 0.3861(3) 0.3499(3) 0.0639(6) Uani 1 1 d D
H300 H 1.0215 0.4155 0.3521 0.077 Uiso 1 1 calc R
C301 C 0.8796(4) 0.3848(3) 0.4052(3) 0.0639(6) Uani 1 1 d D
H30D H 0.8579 0.4135 0.4453 0.077 Uiso 1 1 calc R
C302 C 0.8198(4) 0.3437(3) 0.4004(3) 0.0639(6) Uani 1 1 d D
H30E H 0.7556 0.3429 0.4375 0.077 Uiso 1 1 calc R
C303 C 0.8474(4) 0.3036(3) 0.3451(3) 0.0639(6) Uani 1 1 d D
H30F H 0.8017 0.2759 0.3429 0.077 Uiso 1 1 calc R
C304 C 0.9372(4) 0.3012(3) 0.2926(3) 0.0639(6) Uani 1 1 d D
H30G H 0.9538 0.2702 0.2547 0.077 Uiso 1 1 calc R
C305 C 1.0060(4) 0.3401(3) 0.2900(3) 0.0639(6) Uani 1 1 d D
H30H H 1.0695 0.3378 0.2515 0.077 Uiso 1 1 calc R
C400 C 0.5645(3) 0.6114(3) 0.1337(2) 0.0391(10) Uani 1 1 d .
H40B H 0.5055 0.6396 0.1097 0.047 Uiso 1 1 calc R
C401 C 0.5765(3) 0.5248(3) 0.1926(2) 0.0402(10) Uani 1 1 d .
H40C H 0.5256 0.4932 0.2095 0.048 Uiso 1 1 calc R
C402 C 0.6624(3) 0.4843(3) 0.2267(2) 0.0396(10) Uani 1 1 d .
H40D H 0.6709 0.4245 0.2674 0.048 Uiso 1 1 calc R
C403 C 0.7367(3) 0.5299(3) 0.2023(2) 0.0357(9) Uani 1 1 d .
H40E H 0.7966 0.5012 0.2255 0.043 Uiso 1 1 calc R
C404 C 0.7235(3) 0.6167(3) 0.1444(2) 0.0346(9) Uani 1 1 d .
H40F H 0.7735 0.6490 0.1283 0.041 Uiso 1 1 calc R
C405 C 0.6383(3) 0.6572(3) 0.1096(2) 0.0375(9) Uani 1 1 d .
H40G H 0.6302 0.7168 0.0689 0.045 Uiso 1 1 calc R
H100 H 0.7072(18) 0.000(2) 0.4403(18) 0.010(6) Uiso 1 1 d D
H101 H 0.543(2) -0.1024(18) 0.4038(18) 0.010(6) Uiso 1 1 d D
H102 H 0.438(3) 0.117(2) 0.4569(14) 0.010(6) Uiso 1 1 d D

loop_
_atom_site_aniso_label
_atom_site_aniso_U_11
_atom_site_aniso_U_22
_atom_site_aniso_U_33
_atom_site_aniso_U_23
_atom_site_aniso_U_13
_atom_site_aniso_U_12
Fe1 0.0106(2) 0.0118(2) 0.0105(2) -0.00305(17) -0.00222(16) -0.00352(16)
Fe2 0.0112(2) 0.0119(2) 0.0112(2) -0.00242(17) -0.00339(16) -0.00410(16)
N1 0.0114(11) 0.0140(13) 0.0150(14) -0.0049(10) -0.0036(10) -0.0032(10)
N2 0.0128(12) 0.0144(13) 0.0155(14) -0.0022(10) -0.0043(10) -0.0041(10)
O1 0.0116(9) 0.0144(10) 0.0139(11) -0.0031(8) -0.0012(8) -0.0043(8)
O2 0.0151(10) 0.0137(10) 0.0163(11) -0.0024(9) -0.0077(8) -0.0060(8)
O3 0.0165(11) 0.0172(11) 0.0432(15) -0.0162(11) -0.0001(10) -0.0034(9)
O4 0.0203(11) 0.0166(11) 0.0247(13) -0.0012(9) -0.0091(9) -0.0031(9)
O5 0.0263(12) 0.0363(14) 0.0230(13) -0.0065(11) -0.0048(10) -0.0160(10)
O6 0.0163(10) 0.0207(11) 0.0125(11) -0.0026(9) -0.0048(8) -0.0075(8)
O7 0.0152(10) 0.0201(11) 0.0113(11) -0.0019(9) -0.0027(8) -0.0077(8)
O8 0.0139(10) 0.0142(11) 0.0171(12) -0.0054(9) -0.0030(8) -0.0054(9)
O9 0.0148(10) 0.0147(11) 0.0115(12) -0.0059(9) -0.0022(9) -0.0046(8)
O10 0.0095(10) 0.0190(11) 0.0134(11) -0.0040(9) -0.0021(9) -0.0045(9)
S1 0.0139(4) 0.0122(4) 0.0269(5) -0.0072(3) -0.0031(3) -0.0024(3)
C1 0.0308(19) 0.029(2) 0.034(2) 0.0054(16) -0.0133(16) -0.0153(16)
C2 0.0268(17) 0.0236(18) 0.0201(18) -0.0045(14) -0.0054(14) -0.0090(14)
C3 0.0334(19) 0.0165(17) 0.028(2) -0.0038(15) -0.0038(15) -0.0047(14)
C4 0.0232(17) 0.0223(18) 0.034(2) -0.0095(16) 0.0008(15) 0.0008(14)
C5 0.0198(16) 0.0228(18) 0.0233(18) -0.0084(14) 0.0038(13) -0.0056(13)
C6 0.0186(15) 0.0196(16) 0.0148(16) -0.0081(13) -0.0005(12) -0.0061(12)
C7 0.0185(15) 0.0216(17) 0.0166(17) -0.0065(13) -0.0043(12) -0.0062(13)
C8 0.0131(14) 0.0193(16) 0.0173(17) -0.0081(13) -0.0034(12) -0.0056(12)
C9 0.0096(13) 0.0193(16) 0.0119(15) -0.0044(12) -0.0029(11) -0.0054(11)
C10 0.0138(14) 0.0189(16) 0.0119(16) -0.0048(13) -0.0035(12) -0.0061(12)
C11 0.0187(15) 0.0191(16) 0.0164(17) -0.0029(13) -0.0050(12) -0.0089(12)
C12 0.0178(15) 0.0266(17) 0.0134(16) -0.0079(13) -0.0006(12) -0.0102(13)
C13 0.0145(14) 0.0237(17) 0.0171(17) -0.0100(14) 0.0001(12) -0.0069(12)
C14 0.0269(17) 0.0287(18) 0.0179(18) -0.0081(15) 0.0029(14) -0.0148(14)
C15 0.0154(14) 0.0133(15) 0.0180(17) -0.0021(12) -0.0061(12) -0.0057(12)
C16 0.0139(14) 0.0115(14) 0.0134(16) -0.0034(12) 0.0000(12) -0.0065(11)
C17 0.0163(14) 0.0141(15) 0.0125(16) -0.0014(12) -0.0051(12) -0.0068(12)
C18 0.0145(14) 0.0109(15) 0.0215(17) -0.0039(13) -0.0011(12) -0.0062(12)
C19 0.0219(15) 0.0172(16) 0.0154(17) -0.0077(13) -0.0003(13) -0.0092(13)
C20 0.0263(16) 0.0187(16) 0.0146(16) -0.0048(13) -0.0063(13) -0.0096(13)
C21 0.0159(14) 0.0131(15) 0.0197(17) -0.0030(13) -0.0056(12) -0.0045(12)
C22 0.0258(16) 0.0255(18) 0.0172(17) -0.0077(14) -0.0038(13) -0.0092(14)
C23 0.0274(16) 0.0221(17) 0.0118(16) -0.0051(13) -0.0069(13) -0.0099(13)
C24 0.0268(17) 0.0234(18) 0.031(2) -0.0140(15) -0.0091(15) -0.0042(14)
C25 0.0347(19) 0.0200(17) 0.032(2) -0.0088(15) -0.0089(15) -0.0130(15)
C26 0.0249(16) 0.0248(17) 0.0219(18) -0.0078(14) -0.0040(14) -0.0134(14)
C27 0.0257(16) 0.0201(16) 0.0096(16) -0.0018(13) -0.0088(12) -0.0102(13)
C28 0.0277(16) 0.0190(16) 0.0117(16) -0.0028(13) -0.0092(13) -0.0100(13)
C29 0.0210(15) 0.0174(16) 0.0129(16) 0.0006(12) -0.0069(12) -0.0098(12)
C30 0.0271(16) 0.0222(17) 0.0134(16) 0.0008(13) -0.0071(13) -0.0163(14)
C31 0.0212(16) 0.0241(17) 0.0209(18) 0.0006(14) -0.0085(13) -0.0134(13)
C32 0.0181(15) 0.0200(16) 0.0207(18) 0.0018(13) -0.0083(13) -0.0078(13)
C33 0.0165(14) 0.0180(16) 0.0143(16) -0.0001(13) -0.0047(12) -0.0085(12)
C34 0.0157(14) 0.0170(15) 0.0122(16) -0.0005(12) -0.0029(12) -0.0090(12)
C35 0.0245(17) 0.032(2) 0.040(2) -0.0052(17) -0.0152(16) -0.0138(15)
C36 0.0124(14) 0.0155(15) 0.0155(16) -0.0014(12) -0.0044(12) -0.0038(11)
C37 0.0119(14) 0.0145(15) 0.0202(17) -0.0047(13) -0.0084(12) -0.0005(11)
C38 0.0142(14) 0.0209(17) 0.0257(19) -0.0045(14) -0.0024(13) -0.0067(13)
C39 0.0162(15) 0.0273(18) 0.0269(19) -0.0140(15) 0.0020(13) -0.0050(13)
C40 0.0143(15) 0.0203(17) 0.033(2) -0.0148(15) -0.0025(13) -0.0013(13)
C41 0.0118(14) 0.0172(16) 0.0209(17) -0.0053(13) -0.0052(12) -0.0037(12)
C42 0.0115(13) 0.0154(15) 0.0174(16) -0.0055(13) -0.0047(12) -0.0005(11)
C43 0.0174(15) 0.0111(14) 0.0159(16) -0.0042(12) -0.0048(12) -0.0043(12)
C44 0.0177(14) 0.0156(15) 0.0118(16) -0.0014(12) -0.0051(12) -0.0063(12)
C45 0.0179(14) 0.0172(16) 0.0130(16) -0.0008(12) -0.0095(12) -0.0050(12)
C46 0.0230(16) 0.0185(16) 0.0155(17) -0.0039(13) -0.0044(13) -0.0066(13)
C47 0.0280(17) 0.0228(18) 0.0192(18) -0.0008(14) -0.0018(14) -0.0131(14)
C48 0.0292(17) 0.0195(17) 0.0220(18) -0.0012(14) -0.0086(14) -0.0118(14)
C49 0.0263(16) 0.0176(16) 0.0162(17) -0.0032(13) -0.0092(13) -0.0056(13)
C50 0.0190(15) 0.0211(16) 0.0127(16) -0.0015(13) -0.0054(12) -0.0073(13)
C51 0.0195(15) 0.0206(16) 0.0111(16) -0.0046(13) -0.0065(12) -0.0074(12)
C52 0.0239(16) 0.0226(17) 0.0188(18) -0.0017(14) -0.0075(13) -0.0099(13)
C53 0.0302(18) 0.0259(19) 0.027(2) -0.0009(15) -0.0179(15) -0.0059(15)
C54 0.0224(16) 0.036(2) 0.027(2) -0.0107(16) -0.0104(14) -0.0093(15)
C55 0.0241(17) 0.0330(19) 0.0217(19) -0.0061(15) -0.0048(14) -0.0157(15)
C56 0.0249(16) 0.0238(17) 0.0164(17) -0.0030(14) -0.0076(13) -0.0096(13)
C57 0.0223(15) 0.0177(16) 0.0098(15) -0.0002(12) -0.0037(12) -0.0093(13)
C58 0.0256(16) 0.0182(16) 0.0136(16) -0.0027(13) -0.0050(13) -0.0097(13)
C59 0.0228(16) 0.0231(17) 0.0149(17) -0.0029(13) -0.0037(13) -0.0079(13)
C60 0.0316(18) 0.0199(17) 0.0213(18) -0.0087(14) -0.0028(14) -0.0051(14)
C61 0.039(2) 0.0302(19) 0.031(2) -0.0166(17) -0.0093(16) -0.0128(16)
C62 0.0251(17) 0.0277(18) 0.0260(19) -0.0109(15) -0.0073(14) -0.0087(14)
C100 0.0257(18) 0.031(2) 0.038(2) -0.0027(17) -0.0112(16) -0.0118(15)
C101 0.042(2) 0.040(2) 0.027(2) -0.0033(17) -0.0143(17) -0.0179(18)
C102 0.033(2) 0.045(2) 0.029(2) -0.0117(18) 0.0000(16) -0.0148(17)
C103 0.0253(18) 0.042(2) 0.037(2) -0.0114(18) -0.0089(16) -0.0087(16)
C104 0.0347(19) 0.030(2) 0.030(2) -0.0104(16) -0.0123(16) -0.0072(15)
C105 0.0307(18) 0.0212(18) 0.028(2) -0.0067(15) -0.0012(15) -0.0083(14)
C200 0.0207(18) 0.043(2) 0.049(3) -0.018(2) 0.0041(18) 0.0012(17)
C201 0.030(2) 0.068(3) 0.027(2) -0.015(2) -0.0081(17) 0.002(2)
C202 0.042(2) 0.067(3) 0.041(3) -0.026(2) -0.009(2) -0.015(2)
C203 0.043(2) 0.058(3) 0.032(2) -0.010(2) -0.0018(18) -0.027(2)
C204 0.0269(19) 0.064(3) 0.021(2) -0.0097(19) 0.0019(15) -0.0203(19)
C205 0.0192(17) 0.059(3) 0.041(2) -0.029(2) 0.0046(16) -0.0095(17)
C300 0.0618(13) 0.0393(11) 0.0690(15) 0.0056(10) -0.0333(11) -0.0031(9)
C301 0.0618(13) 0.0393(11) 0.0690(15) 0.0056(10) -0.0333(11) -0.0031(9)
C302 0.0618(13) 0.0393(11) 0.0690(15) 0.0056(10) -0.0333(11) -0.0031(9)
C303 0.0618(13) 0.0393(11) 0.0690(15) 0.0056(10) -0.0333(11) -0.0031(9)
C304 0.0618(13) 0.0393(11) 0.0690(15) 0.0056(10) -0.0333(11) -0.0031(9)
C305 0.0618(13) 0.0393(11) 0.0690(15) 0.0056(10) -0.0333(11) -0.0031(9)
C400 0.0271(19) 0.050(3) 0.041(2) -0.028(2) -0.0056(17) -0.0018(17)
C401 0.045(2) 0.058(3) 0.035(2) -0.027(2) 0.0081(19) -0.033(2)
C402 0.067(3) 0.031(2) 0.027(2) -0.0097(17) -0.0090(19) -0.021(2)
C403 0.035(2) 0.033(2) 0.042(2) -0.0211(19) -0.0100(17) -0.0048(16)
C404 0.0308(19) 0.033(2) 0.041(2) -0.0216(19) 0.0063(17) -0.0135(16)
C405 0.043(2) 0.0233(19) 0.035(2) -0.0120(17) -0.0027(18) -0.0019(16)

loop_
_atom_type_symbol
_atom_type_description
_atom_type_scat_dispersion_real
_atom_type_scat_dispersion_imag
_atom_type_scat_source
C C 0.0033 0.0016 'International Tables Vol C Tables 4.2.6.8 and 6.1.1.4'
H H 0.0000 0.0000 'International Tables Vol C Tables 4.2.6.8 and 6.1.1.4'
N N 0.0061 0.0033 'International Tables Vol C Tables 4.2.6.8 and 6.1.1.4'
O O 0.0106 0.0060 'International Tables Vol C Tables 4.2.6.8 and 6.1.1.4'
S S 0.1246 0.1234 'International Tables Vol C Tables 4.2.6.8 and 6.1.1.4'
Fe Fe 0.3463 0.8444 'International Tables Vol C Tables 4.2.6.8 and 6.1.1.4'

loop_
_geom_angle_atom_site_label_1
_geom_angle_atom_site_label_2
_geom_angle_atom_site_label_3
_geom_angle
_geom_angle_site_symmetry_1
_geom_angle_site_symmetry_3
O1 Fe1 O10 87.85(8) . .
O1 Fe1 O9 173.62(9) . .
O10 Fe1 O9 95.11(8) . .
O1 Fe1 O8 106.71(8) . .
O10 Fe1 O8 95.61(8) . .
O9 Fe1 O8 78.68(8) . .
O1 Fe1 O6 88.21(8) . .
O10 Fe1 O6 173.61(8) . .
O9 Fe1 O6 88.34(8) . .
O8 Fe1 O6 90.34(8) . .
O1 Fe1 N1 83.38(8) . .
O10 Fe1 N1 89.49(9) . .
O9 Fe1 N1 90.97(8) . .
O8 Fe1 N1 168.81(8) . .
O6 Fe1 N1 85.05(8) . .
O2 Fe2 O10 95.02(8) . 2_656
O2 Fe2 O9 175.82(8) . .
O10 Fe2 O9 88.59(8) 2_656 .
O2 Fe2 O8 99.12(8) . .
O10 Fe2 O8 95.42(9) 2_656 .
O9 Fe2 O8 78.40(8) . .
O2 Fe2 O7 87.81(8) . .
O10 Fe2 O7 170.32(8) 2_656 .
O9 Fe2 O7 88.96(8) . .
O8 Fe2 O7 93.26(8) . .
O2 Fe2 N2 85.42(8) . .
O10 Fe2 N2 86.81(9) 2_656 .
O9 Fe2 N2 96.91(8) . .
O8 Fe2 N2 174.73(8) . .
O7 Fe2 N2 84.19(8) . .
C15 N1 C16 119.7(2) . .
C15 N1 Fe1 123.18(19) . .
C16 N1 Fe1 116.32(17) . .
C36 N2 C37 114.4(2) . .
C36 N2 Fe2 122.35(19) . .
C37 N2 Fe2 123.23(17) . .
C9 O1 Fe1 132.07(17) . .
C34 O2 Fe2 132.22(18) . .
C1 O5 C22 113.8(3) . .
C43 O6 Fe1 131.56(19) . .
C43 O7 Fe2 126.77(19) . .
Fe2 O8 Fe1 97.70(9) . .
Fe1 O9 Fe2 99.35(9) . .
Fe2 O10 Fe1 146.53(11) 2_656 .
O3 S1 O4 119.59(14) . .
O3 S1 C18 109.32(13) . .
O4 S1 C18 108.51(13) . .
O3 S1 C41 107.67(13) . .
O4 S1 C41 108.26(13) . .
C18 S1 C41 102.08(13) . .
O5 C1 C2 114.0(3) . .
C7 C2 C3 119.3(3) . .
C7 C2 C1 120.5(3) . .
C3 C2 C1 120.0(3) . .
C4 C3 C2 120.0(3) . .
C5 C4 C3 120.5(3) . .
C4 C5 C6 120.4(3) . .
C5 C6 C7 118.1(3) . .
C5 C6 C8 120.6(3) . .
C7 C6 C8 121.3(3) . .
C2 C7 C6 121.7(3) . .
C13 C8 C9 118.4(3) . .
C13 C8 C6 120.8(3) . .
C9 C8 C6 120.8(3) . .
O1 C9 C10 121.8(2) . .
O1 C9 C8 119.3(3) . .
C10 C9 C8 118.8(3) . .
C9 C10 C11 120.2(3) . .
C9 C10 C15 122.1(3) . .
C11 C10 C15 117.2(3) . .
C12 C11 C10 121.3(3) . .
C11 C12 C13 117.8(3) . .
C11 C12 C14 121.8(3) . .
C13 C12 C14 120.4(3) . .
C8 C13 C12 123.6(3) . .
N1 C15 C10 125.4(3) . .
C17 C16 C21 120.0(3) . .
C17 C16 N1 119.9(3) . .
C21 C16 N1 119.6(3) . .
C18 C17 C16 118.7(3) . .
C17 C18 C19 121.8(3) . .
C17 C18 S1 117.7(2) . .
C19 C18 S1 119.9(2) . .
C20 C19 C18 118.7(3) . .
C19 C20 C21 120.4(3) . .
C20 C21 C16 120.3(3) . .
O5 C22 C23 106.8(2) . .
C28 C23 C24 119.1(3) . .
C28 C23 C22 119.7(3) . .
C24 C23 C22 120.9(3) . .
C25 C24 C23 120.1(3) . .
C24 C25 C26 120.2(3) . .
C27 C26 C25 120.5(3) . .
C26 C27 C28 118.3(3) . .
C26 C27 C29 121.8(3) . .
C28 C27 C29 119.9(3) . .
C23 C28 C27 121.7(3) . .
C30 C29 C34 119.0(3) . .
C30 C29 C27 120.6(3) . .
C34 C29 C27 120.3(3) . .
C31 C30 C29 122.8(3) . .
C32 C31 C30 117.5(3) . .
C32 C31 C35 120.5(3) . .
C30 C31 C35 121.8(3) . .
C31 C32 C33 122.0(3) . .
C32 C33 C34 120.1(3) . .
C32 C33 C36 116.2(3) . .
C34 C33 C36 123.6(3) . .
O2 C34 C33 121.5(3) . .
O2 C34 C29 120.0(3) . .
C33 C34 C29 118.5(3) . .
N2 C36 C33 127.4(3) . .
C42 C37 C38 119.8(3) . .
C42 C37 N2 119.0(3) . .
C38 C37 N2 121.1(3) . .
C39 C38 C37 120.5(3) . .
C38 C39 C40 120.3(3) . .
C39 C40 C41 118.8(3) . .
C42 C41 C40 121.7(3) . .
C42 C41 S1 119.3(2) . .
C40 C41 S1 119.0(2) . .
C37 C42 C41 118.8(3) . .
O7 C43 O6 124.5(3) . .
O7 C43 C44 120.7(2) . .
O6 C43 C44 114.8(2) . .
C45 C44 C51 109.6(2) . .
C45 C44 C57 113.2(2) . .
C51 C44 C57 110.1(2) . .
C45 C44 C43 103.8(2) . .
C51 C44 C43 113.7(2) . .
C57 C44 C43 106.3(2) . .
C46 C45 C50 118.3(3) . .
C46 C45 C44 123.9(3) . .
C50 C45 C44 117.8(3) . .
C45 C46 C47 120.1(3) . .
C48 C47 C46 120.9(3) . .
C47 C48 C49 119.4(3) . .
C50 C49 C48 119.7(3) . .
C49 C50 C45 121.6(3) . .
C52 C51 C56 117.7(3) . .
C52 C51 C44 120.2(3) . .
C56 C51 C44 121.8(3) . .
C51 C52 C53 121.4(3) . .
C54 C53 C52 120.2(3) . .
C53 C54 C55 119.1(3) . .
C54 C55 C56 120.6(3) . .
C55 C56 C51 121.0(3) . .
C62 C57 C58 117.3(3) . .
C62 C57 C44 122.3(3) . .
C58 C57 C44 120.4(3) . .
C59 C58 C57 121.1(3) . .
C58 C59 C60 120.7(3) . .
C61 C60 C59 118.7(3) . .
C60 C61 C62 121.0(3) . .
C57 C62 C61 121.2(3) . .
C105 C100 C101 120.3(3) . .
C102 C101 C100 119.8(4) . .
C103 C102 C101 119.9(3) . .
C102 C103 C104 120.3(3) . .
C103 C104 C105 119.9(3) . .
C100 C105 C104 119.8(3) . .
C205 C200 C201 119.6(4) . .
C202 C201 C200 120.2(4) . .
C203 C202 C201 120.0(4) . .
C202 C203 C204 119.9(4) . .
C205 C204 C203 120.5(4) . .
C204 C205 C200 119.8(4) . .
C301 C300 C305 116.9(5) . .
C302 C301 C300 120.1(5) . .
C303 C302 C301 121.5(6) . .
C302 C303 C304 121.7(6) . .
C303 C304 C305 123.6(6) . .
C304 C305 C300 116.2(5) . .
C401 C400 C405 120.0(4) . .
C402 C401 C400 119.6(3) . .
C401 C402 C403 120.4(4) . .
C404 C403 C402 119.7(4) . .
C403 C404 C405 120.3(3) . .
C404 C405 C400 120.1(4) . .

loop_
_geom_bond_atom_site_label_1
_geom_bond_atom_site_label_2
_geom_bond_distance
_geom_bond_site_symmetry_2
Fe1 O1 1.9116(18) .
Fe1 O10 1.978(2) .
Fe1 O9 1.998(2) .
Fe1 O8 2.030(2) .
Fe1 O6 2.042(2) .
Fe1 N1 2.172(2) .
Fe2 O2 1.9102(18) .
Fe2 O10 1.969(2) 2_656
Fe2 O9 2.011(2) .
Fe2 O8 2.029(2) .
Fe2 O7 2.073(2) .
Fe2 N2 2.229(2) .
N1 C15 1.294(4) .
N1 C16 1.432(3) .
N2 C36 1.299(4) .
N2 C37 1.434(4) .
O1 C9 1.321(3) .
O2 C34 1.329(3) .
O3 S1 1.438(2) .
O4 S1 1.443(2) .
O5 C1 1.416(4) .
O5 C22 1.444(4) .
O6 C43 1.264(3) .
O7 C43 1.261(3) .
O10 Fe2 1.969(2) 2_656
S1 C18 1.772(3) .
S1 C41 1.775(3) .
C1 C2 1.515(4) .
C2 C7 1.377(4) .
C2 C3 1.394(4) .
C3 C4 1.386(5) .
C4 C5 1.386(5) .
C5 C6 1.400(4) .
C6 C7 1.403(4) .
C6 C8 1.486(4) .
C8 C13 1.390(4) .
C8 C9 1.428(4) .
C9 C10 1.414(4) .
C10 C11 1.416(4) .
C10 C15 1.448(4) .
C11 C12 1.381(4) .
C12 C13 1.399(4) .
C12 C14 1.520(4) .
C16 C17 1.391(4) .
C16 C21 1.393(4) .
C17 C18 1.391(4) .
C18 C19 1.390(4) .
C19 C20 1.384(4) .
C20 C21 1.390(4) .
C22 C23 1.501(4) .
C23 C28 1.383(4) .
C23 C24 1.391(4) .
C24 C25 1.386(4) .
C25 C26 1.392(4) .
C26 C27 1.391(4) .
C27 C28 1.397(4) .
C27 C29 1.485(4) .
C29 C30 1.396(4) .
C29 C34 1.419(4) .
C30 C31 1.395(4) .
C31 C32 1.379(4) .
C31 C35 1.511(4) .
C32 C33 1.404(4) .
C33 C34 1.407(4) .
C33 C36 1.435(4) .
C37 C42 1.388(4) .
C37 C38 1.398(4) .
C38 C39 1.383(4) .
C39 C40 1.384(4) .
C40 C41 1.394(4) .
C41 C42 1.390(4) .
C43 C44 1.564(4) .
C44 C45 1.544(4) .
C44 C51 1.547(4) .
C44 C57 1.561(4) .
C45 C46 1.392(4) .
C45 C50 1.395(4) .
C46 C47 1.396(4) .
C47 C48 1.380(4) .
C48 C49 1.391(4) .
C49 C50 1.385(4) .
C51 C52 1.389(4) .
C51 C56 1.398(4) .
C52 C53 1.392(4) .
C53 C54 1.384(5) .
C54 C55 1.385(5) .
C55 C56 1.388(4) .
C57 C62 1.390(4) .
C57 C58 1.404(4) .
C58 C59 1.384(4) .
C59 C60 1.389(4) .
C60 C61 1.373(5) .
C61 C62 1.392(5) .
C100 C105 1.379(5) .
C100 C101 1.383(5) .
C101 C102 1.384(5) .
C102 C103 1.378(5) .
C103 C104 1.381(5) .
C104 C105 1.383(5) .
C200 C205 1.377(6) .
C200 C201 1.385(6) .
C201 C202 1.375(6) .
C202 C203 1.369(6) .
C203 C204 1.378(5) .
C204 C205 1.374(6) .
C300 C301 1.437(6) .
C300 C305 1.464(6) .
C301 C302 1.322(6) .
C302 C303 1.321(6) .
C303 C304 1.327(6) .
C304 C305 1.347(6) .
C400 C401 1.378(6) .
C400 C405 1.379(5) .
C401 C402 1.374(6) .
C402 C403 1.383(5) .
C403 C404 1.370(5) .
C404 C405 1.372(5) .
